data_4333864
loop_
_publ_author_name
'Alessandro Ceriotti'
'Piero Macchi'
'Annalisa Sironi'
'Simona El Afefey'
'Matteo Daghetta'
'Serena Fedi'
'Fabrizia Fabrizi de Biani'
'Roberto Della Pergola'

_publ_contact_author_address
;
Department of Chemistry and Biochemistry
University of Bern
Freiestrasse 3
Bern, CH
;
_publ_contact_author_email piero.macchi@dcb.unibe.ch
_publ_section_title
;
 Cooperative Effects of Electron Donors and Acceptors for the
 Stabilization of Elusive Metal Cluster Frameworks: Synthesis and
 Solid-State Structures of [Pt19(CO)24(\m4-AuPPh3)3]- and
 [Pt19(CO)24{\m4-Au2(PPh3)2}2]
;
_journal_name_full 'Inorganic Chemistry'
_journal_page_first 1960
_journal_page_last 1964
_journal_paper_doi 10.1021/ic302282y
_journal_volume 52
_journal_year 2013
_chemical_formula_sum 'C78 H45 Au3 O24 P3 Pt19'
_chemical_formula_weight 5756.48
_chemical_name_systematic
;
 ?
;
_space_group_IT_number 11
_symmetry_cell_setting monoclinic
_symmetry_space_group_name_Hall '-P 2yb'
_symmetry_space_group_name_H-M 'P 1 21/m 1'
_atom_sites_solution_hydrogens geom
_atom_sites_solution_primary direct
_atom_sites_solution_secondary difmap
_audit_creation_date 2012-10-10T14:28:25-00:00
_audit_creation_method 'WinGX routine CIF_UPDATE'
_cell_angle_alpha 90.000(3)
_cell_angle_beta 91.633(3)
_cell_angle_gamma 90.000(3)
_cell_formula_units_Z 2
_cell_length_a 15.5619(16)
_cell_length_b 21.250(2)
_cell_length_c 18.164(2)
_cell_measurement_temperature 173(2)
_cell_volume 6004.2(11)
_computing_structure_refinement 'SHELXL-97 (Sheldrick, 1997)'
_diffrn_ambient_temperature 173(2)
_diffrn_measured_fraction_theta_full 1
_diffrn_measured_fraction_theta_max 1
_diffrn_radiation_monochromator graphite
_diffrn_radiation_type MoK\a
_diffrn_radiation_wavelength 0.71069
_diffrn_reflns_av_R_equivalents 0.12
_diffrn_reflns_av_unetI/netI 0.1375
_diffrn_reflns_limit_h_max 18
_diffrn_reflns_limit_h_min -18
_diffrn_reflns_limit_k_max 24
_diffrn_reflns_limit_k_min -24
_diffrn_reflns_limit_l_max 21
_diffrn_reflns_limit_l_min -21
_diffrn_reflns_number 64114
_diffrn_reflns_theta_full 24.71
_diffrn_reflns_theta_max 24.71
_diffrn_reflns_theta_min 1.12
_exptl_absorpt_coefficient_mu 25.771
_exptl_absorpt_correction_T_max 0.0645
_exptl_absorpt_correction_T_min 0.0384
_exptl_absorpt_correction_type sphere
_exptl_absorpt_process_details
;
        Interpolation using  Int.Tab. Vol. C (1992) p. 523,Tab. 6.3.3.3
        for values of muR in the range 0-2.5, and Int.Tab. Vol.II (1959)
        p.302; Table 5.3.6 B for muR in the range 2.6-10.0.
The interpolation procedure of C.W.Dwiggins Jr (Acta Cryst.(1975)
        A31,146-148) is used with some modification.
;
_exptl_crystal_density_diffrn 3.184
_exptl_crystal_F_000 4938
_exptl_crystal_size_max 0.1
_exptl_crystal_size_mid 0.1
_exptl_crystal_size_min 0.08
_platon_squeeze_details
;
;
_refine_diff_density_max 3.144
_refine_diff_density_min -7.703
_refine_diff_density_rms 0.55
_refine_ls_extinction_method none
_refine_ls_goodness_of_fit_ref 1.043
_refine_ls_hydrogen_treatment constr
_refine_ls_matrix_type full
_refine_ls_number_parameters 294
_refine_ls_number_reflns 10538
_refine_ls_number_restraints 21
_refine_ls_restrained_S_all 1.042
_refine_ls_R_factor_all 0.1619
_refine_ls_R_factor_gt 0.0783
_refine_ls_shift/su_max 0.032
_refine_ls_shift/su_mean 0.001
_refine_ls_structure_factor_coef Fsqd
_refine_ls_weighting_details 'calc w=1/[\s^2^(Fo^2^)+(0.0944P)^2^+0.0000P] where P=(Fo^2^+2Fc^2^)/3'
_refine_ls_weighting_scheme calc
_refine_ls_wR_factor_gt 0.223
_refine_ls_wR_factor_ref 0.2389
_reflns_number_gt 3844
_reflns_number_total 10538
_reflns_threshold_expression >2sigma(I)
_cod_data_source_file ic302282y_si_001_1.cif
_cod_data_source_block 2
_cod_original_cell_volume 6004.0(11)
_cod_database_code 4333864

loop_
_symmetry_equiv_pos_as_xyz
'x, y, z'
'-x, y+1/2, -z'
'-x, -y, -z'
'x, -y-1/2, z'

loop_
_atom_site_label
_atom_site_type_symbol
_atom_site_fract_x
_atom_site_fract_y
_atom_site_fract_z
_atom_site_U_iso_or_equiv
_atom_site_adp_type
_atom_site_occupancy
_atom_site_symmetry_multiplicity
_atom_site_calc_flag
_atom_site_refinement_flags
C2 C 0.5544(14) 0.3310(14) 0.3636(17) 0.030(9) Uiso 1 1 d D
C3 C 0.5990(18) 0.25 0.217(3) 0.066(18) Uiso 1 2 d SD
C8 C 0.229(3) 0.333(2) 0.479(2) 0.082(15) Uiso 1 1 d D
C9 C 0.289(2) 0.4593(12) 0.217(2) 0.049(11) Uiso 1 1 d D
C10 C 0.349(2) 0.3760(14) 0.0576(16) 0.037(9) Uiso 1 1 d D
C11 C 0.267(3) 0.25 -0.042(3) 0.061(18) Uiso 1 2 d SD
C14 C 0.060(3) 0.25 0.399(2) 0.052(16) Uiso 1 2 d SD
C15 C 0.156(3) 0.4551(16) 0.377(2) 0.077(14) Uiso 1 1 d D
C16 C 0.148(2) 0.3875(14) 0.1240(18) 0.047(10) Uiso 1 1 d D
C17 C -0.064(2) 0.25 0.061(4) 0.09(2) Uiso 1 2 d SD
C19 C -0.1089(17) 0.3313(19) 0.213(2) 0.068(13) Uiso 1 1 d D
C101 C 0.6690(15) 0.4324(12) 0.1212(13) 0.040(10) Uiso 1 1 d G
C102 C 0.7279(18) 0.4745(9) 0.0928(15) 0.082(15) Uiso 1 1 d G
H102 H 0.7279 0.5172 0.1082 0.098 Uiso 1 1 calc R
C103 C 0.7867(16) 0.4541(13) 0.0418(15) 0.083(15) Uiso 1 1 d G
H103 H 0.8269 0.4829 0.0224 0.099 Uiso 1 1 calc R
C104 C 0.7867(16) 0.3916(15) 0.0192(14) 0.096(17) Uiso 1 1 d G
H104 H 0.8269 0.3777 -0.0156 0.115 Uiso 1 1 calc R
C105 C 0.7278(18) 0.3495(10) 0.0476(15) 0.083(15) Uiso 1 1 d G
H105 H 0.7278 0.3068 0.0322 0.1 Uiso 1 1 calc R
C106 C 0.6690(15) 0.3699(11) 0.0986(14) 0.050(11) Uiso 1 1 d G
H106 H 0.6287 0.3412 0.118 0.06 Uiso 1 1 calc R
C111 C 0.5454(17) 0.5354(10) 0.1532(14) 0.037(9) Uiso 1 1 d G
C112 C 0.4732(17) 0.5364(13) 0.1064(15) 0.080(15) Uiso 1 1 d G
H112 H 0.4451 0.4982 0.093 0.096 Uiso 1 1 calc R
C113 C 0.4420(16) 0.5934(17) 0.0792(15) 0.111(19) Uiso 1 1 d G
H113 H 0.3926 0.5941 0.0472 0.134 Uiso 1 1 calc R
C114 C 0.483(2) 0.6493(12) 0.0987(17) 0.108(19) Uiso 1 1 d G
H114 H 0.4617 0.6882 0.0801 0.13 Uiso 1 1 calc R
C115 C 0.555(2) 0.6482(11) 0.1455(17) 0.090(16) Uiso 1 1 d G
H115 H 0.5833 0.6864 0.1589 0.108 Uiso 1 1 calc R
C116 C 0.5865(15) 0.5913(14) 0.1727(13) 0.071(14) Uiso 1 1 d G
H116 H 0.6358 0.5905 0.2047 0.085 Uiso 1 1 calc R
C117 C 0.106(4) 0.25 0.005(4) 0.09(2) Uiso 1 2 d SD
C121 C 0.6470(16) 0.4749(11) 0.2732(11) 0.040(10) Uiso 1 1 d G
C122 C 0.7352(15) 0.4673(11) 0.2834(13) 0.049(11) Uiso 1 1 d G
H122 H 0.7688 0.4526 0.244 0.058 Uiso 1 1 calc R
C123 C 0.7744(13) 0.4812(12) 0.3511(16) 0.087(16) Uiso 1 1 d G
H123 H 0.8347 0.476 0.3581 0.104 Uiso 1 1 calc R
C124 C 0.7254(18) 0.5026(12) 0.4088(12) 0.075(14) Uiso 1 1 d G
H124 H 0.7522 0.5121 0.4551 0.09 Uiso 1 1 calc R
C125 C 0.6371(18) 0.5102(11) 0.3986(12) 0.073(14) Uiso 1 1 d G
H125 H 0.6036 0.5249 0.438 0.088 Uiso 1 1 calc R
C126 C 0.5979(12) 0.4963(11) 0.3308(15) 0.052(11) Uiso 1 1 d G
H126 H 0.5376 0.5015 0.3239 0.063 Uiso 1 1 calc R
C159 C 0.014(2) 0.402(2) 0.303(3) 0.089(17) Uiso 1 1 d D
C289 C 0.370(3) 0.3904(16) 0.377(2) 0.061(12) Uiso 1 1 d D
C311 C 0.5197(16) 0.3171(11) 0.6086(17) 0.042(10) Uiso 1 1 d G
C312 C 0.554(2) 0.3543(15) 0.5539(12) 0.111(19) Uiso 1 1 d G
H312 H 0.5375 0.3478 0.5038 0.133 Uiso 1 1 calc R
C313 C 0.614(2) 0.4010(14) 0.5726(17) 0.13(2) Uiso 1 1 d G
H313 H 0.6372 0.4264 0.5352 0.152 Uiso 1 1 calc R
C314 C 0.6382(16) 0.4105(12) 0.646(2) 0.091(16) Uiso 1 1 d G
H314 H 0.6787 0.4424 0.6587 0.109 Uiso 1 1 calc R
C315 C 0.6036(19) 0.3733(14) 0.7006(14) 0.084(15) Uiso 1 1 d G
H315 H 0.6204 0.3797 0.7507 0.101 Uiso 1 1 calc R
C316 C 0.5444(19) 0.3265(13) 0.6819(15) 0.102(18) Uiso 1 1 d G
H316 H 0.5207 0.3011 0.7193 0.122 Uiso 1 1 calc R
C321 C 0.3602(11) 0.25 0.6528(10) 0.052(16) Uiso 1 2 d SD
C322 C 0.3262(8) 0.3077(6) 0.6733(11) 0.076(14) Uiso 1 1 d D
H322 H 0.3487 0.3464 0.6561 0.091 Uiso 1 1 calc R
C323 C 0.2575(10) 0.3054(7) 0.7204(11) 0.089(16) Uiso 1 1 d D
H323 H 0.2329 0.3441 0.7354 0.107 Uiso 1 1 calc R
C324 C 0.2225(19) 0.25 0.7470(19) 0.10(3) Uiso 1 2 d SD
H324 H 0.1774 0.25 0.7812 0.125 Uiso 1 2 calc SR
C350 C 0.453(2) 0.25 0.094(2) 0.041(14) Uiso 1 2 d SD
O2 O 0.6260(15) 0.3366(13) 0.3797(15) 0.074(9) Uiso 1 1 d D
O3 O 0.6719(19) 0.25 0.229(2) 0.068(12) Uiso 1 2 d SD
O8 O 0.199(2) 0.3493(15) 0.5323(18) 0.092(10) Uiso 1 1 d D
O9 O 0.2861(17) 0.5100(11) 0.1945(14) 0.063(8) Uiso 1 1 d D
O10 O 0.3353(17) 0.4136(11) 0.0132(14) 0.059(8) Uiso 1 1 d D
O11 O 0.307(3) 0.25 -0.094(2) 0.086(14) Uiso 1 2 d SD
O14 O 0.024(3) 0.25 0.453(2) 0.082(14) Uiso 1 2 d SD
O15 O 0.1835(18) 0.5014(13) 0.4003(16) 0.075(9) Uiso 1 1 d D
O16 O 0.1206(17) 0.4290(12) 0.0899(14) 0.060(8) Uiso 1 1 d D
O17 O -0.130(3) 0.25 0.031(3) 0.106(17) Uiso 1 2 d SD
O19 O -0.1823(17) 0.3248(16) 0.211(2) 0.106(12) Uiso 1 1 d D
O117 O 0.077(5) 0.25 -0.055(4) 0.24(4) Uiso 1 2 d SD
O159 O -0.037(3) 0.4415(19) 0.311(2) 0.154(17) Uiso 1 1 d D
O289 O 0.3895(18) 0.4314(13) 0.4161(16) 0.075(9) Uiso 1 1 d D
O350 O 0.499(2) 0.25 0.045(2) 0.066(12) Uiso 1 2 d SD
Pt2 Pt 0.43981(9) 0.31693(6) 0.33531(7) 0.0296(4) Uani 1 1 d .
Pt3 Pt 0.47689(13) 0.25 0.20717(11) 0.0280(5) Uani 1 2 d S
Pt4 Pt 0.30892(13) 0.25 0.25772(11) 0.0249(5) Uani 1 2 d S
Pt8 Pt 0.27565(9) 0.31676(7) 0.38706(7) 0.0342(4) Uani 1 1 d .
Pt9 Pt 0.31088(10) 0.38148(6) 0.25783(8) 0.0353(4) Uani 1 1 d .
Pt10 Pt 0.34946(10) 0.31514(6) 0.13000(8) 0.0348(4) Uani 1 1 d .
Pt11 Pt 0.21832(14) 0.25 0.05094(11) 0.0433(6) Uani 1 2 d S
Pt14 Pt 0.14560(13) 0.25 0.31204(11) 0.0332(5) Uani 1 2 d S
Pt15 Pt 0.14438(10) 0.38390(7) 0.31100(9) 0.0422(5) Uani 1 1 d .
Pt16 Pt 0.18127(9) 0.31639(6) 0.18120(8) 0.0329(4) Uani 1 1 d .
Pt17 Pt 0.05133(15) 0.25 0.10378(13) 0.0491(7) Uani 1 2 d S
Pt19 Pt 0.01467(10) 0.31700(8) 0.23609(9) 0.0474(5) Uani 1 1 d .
Au1 Au 0.47724(10) 0.38751(7) 0.20333(8) 0.0402(4) Uani 1 1 d .
Au3 Au 0.40452(15) 0.25 0.46853(11) 0.0406(6) Uani 1 2 d S
P1 P 0.5838(7) 0.4584(4) 0.1881(5) 0.040(3) Uani 1 1 d .
P3 P 0.4552(10) 0.25 0.5877(7) 0.040(4) Uani 1 2 d SD

loop_
_atom_site_aniso_label
_atom_site_aniso_U_11
_atom_site_aniso_U_22
_atom_site_aniso_U_33
_atom_site_aniso_U_23
_atom_site_aniso_U_13
_atom_site_aniso_U_12
Pt2 0.0358(9) 0.0273(7) 0.0256(8) -0.0007(6) -0.0013(7) -0.0028(7)
Pt3 0.0327(13) 0.0253(11) 0.0257(12) 0 -0.0029(10) 0
Pt4 0.0304(13) 0.0206(10) 0.0234(11) 0 -0.0017(9) 0
Pt8 0.0403(10) 0.0371(8) 0.0252(8) -0.0012(7) -0.0001(7) 0.0003(8)
Pt9 0.0394(10) 0.0276(8) 0.0386(9) 0.0061(7) -0.0022(7) 0.0023(7)
Pt10 0.0390(9) 0.0318(8) 0.0333(9) 0.0083(7) -0.0033(7) -0.0009(8)
Pt11 0.0419(15) 0.0606(15) 0.0270(13) 0 -0.0069(11) 0
Pt14 0.0302(14) 0.0377(13) 0.0315(13) 0 0.0006(10) 0
Pt15 0.0413(11) 0.0364(9) 0.0488(11) -0.0055(8) -0.0020(8) 0.0074(8)
Pt16 0.0325(10) 0.0335(8) 0.0324(9) 0.0025(7) -0.0025(7) 0.0018(7)
Pt17 0.0390(15) 0.0615(16) 0.0463(16) 0 -0.0088(12) 0
Pt19 0.0367(10) 0.0488(10) 0.0564(11) -0.0028(9) -0.0048(8) 0.0049(8)
Au1 0.0486(11) 0.0320(8) 0.0397(10) 0.0047(7) -0.0021(8) -0.0075(7)
Au3 0.0561(16) 0.0386(13) 0.0268(13) 0 -0.0049(11) 0
P1 0.056(7) 0.033(6) 0.031(6) 0.001(5) -0.005(5) -0.015(5)
P3 0.067(11) 0.028(7) 0.023(8) 0 -0.021(7) 0

loop_
_atom_type_symbol
_atom_type_description
_atom_type_scat_dispersion_real
_atom_type_scat_dispersion_imag
_atom_type_scat_source
C C 0.0033 0.0016 'International Tables Vol C Tables 4.2.6.8 and 6.1.1.4'
H H 0 0 'International Tables Vol C Tables 4.2.6.8 and 6.1.1.4'
O O 0.0106 0.006 'International Tables Vol C Tables 4.2.6.8 and 6.1.1.4'
Pt Pt -1.7033 8.3905 'International Tables Vol C Tables 4.2.6.8 and 6.1.1.4'
Au Au -2.0133 8.8022 'International Tables Vol C Tables 4.2.6.8 and 6.1.1.4'
P P 0.1023 0.0942 'International Tables Vol C Tables 4.2.6.8 and 6.1.1.4'

loop_
_geom_angle_atom_site_label_1
_geom_angle_atom_site_label_2
_geom_angle_atom_site_label_3
_geom_angle
_geom_angle_site_symmetry_1
_geom_angle_site_symmetry_3
O2 C2 Pt2 176(3) . .
O3 C3 Pt3 174(6) . .
O8 C8 Pt8 172(4) . .
O9 C9 Pt9 171(3) . .
O10 C10 Pt10 169(3) . .
O11 C11 Pt11 171(5) . .
O14 C14 Pt14 171(4) . .
O15 C15 Pt15 157(4) . .
O16 C16 Pt16 175(3) . .
O17 C17 Pt17 175(6) . .
O19 C19 Pt19 161(4) . .
C102 C101 C106 120 . .
C102 C101 P1 121.9(16) . .
C106 C101 P1 118.0(16) . .
C103 C102 C101 120 . .
C102 C103 C104 120 . .
C105 C104 C103 120 . .
C106 C105 C104 120 . .
C105 C106 C101 120 . .
C112 C111 C116 120 . .
C112 C111 P1 118.2(18) . .
C116 C111 P1 121.8(18) . .
C113 C112 C111 120 . .
C112 C113 C114 120 . .
C115 C114 C113 120 . .
C116 C115 C114 120 . .
C115 C116 C111 120 . .
O117 C117 Pt11 137(7) . .
O117 C117 Pt17 132(7) . .
Pt11 C117 Pt17 91(3) . .
C122 C121 C126 120 . .
C122 C121 P1 126.2(16) . .
C126 C121 P1 113.8(16) . .
C121 C122 C123 120 . .
C122 C123 C124 120 . .
C125 C124 C123 120 . .
C124 C125 C126 120 . .
C125 C126 C121 120 . .
O159 C159 Pt15 143(4) . .
O159 C159 Pt19 133(4) . .
Pt15 C159 Pt19 82.1(14) . .
O289 C289 Pt2 131(3) . .
O289 C289 Pt8 131(3) . .
Pt2 C289 Pt8 81.3(11) . .
O289 C289 Pt9 136(3) . .
Pt2 C289 Pt9 78.3(10) . .
Pt8 C289 Pt9 76.7(10) . .
C312 C311 C316 120 . .
C312 C311 P3 122(2) . .
C316 C311 P3 117(2) . .
C311 C312 C313 120 . .
C314 C313 C312 120 . .
C313 C314 C315 120 . .
C314 C315 C316 120 . .
C315 C316 C311 120 . .
C322 C321 C322 124(2) 4_565 .
C322 C321 P3 118.1(11) 4_565 .
C322 C321 P3 118.1(11) . .
C321 C322 C323 116(2) . .
C324 C323 C322 124(2) . .
C323 C324 C323 116(2) . 4_565
O350 C350 Pt3 132(4) . .
O350 C350 Pt10 133(2) . 4_565
Pt3 C350 Pt10 79.7(12) . 4_565
O350 C350 Pt10 133(2) . .
Pt3 C350 Pt10 79.7(12) . .
Pt10 C350 Pt10 76.6(11) 4_565 .
C2 Pt2 C289 106.8(13) . .
C2 Pt2 Pt8 142.8(10) . .
C289 Pt2 Pt8 50.9(10) . .
C2 Pt2 Pt9 137.0(9) . .
C289 Pt2 Pt9 55.3(10) . .
Pt8 Pt2 Pt9 60.59(5) . .
C2 Pt2 Pt3 95.3(10) . .
C289 Pt2 Pt3 144.4(10) . .
Pt8 Pt2 Pt3 119.94(7) . .
Pt9 Pt2 Pt3 89.58(6) . .
C2 Pt2 Pt4 152.5(9) . .
C289 Pt2 Pt4 100.6(9) . .
Pt8 Pt2 Pt4 60.41(6) . .
Pt9 Pt2 Pt4 59.77(5) . .
Pt3 Pt2 Pt4 59.54(6) . .
C2 Pt2 Pt2 99.2(9) . 4_565
C289 Pt2 Pt2 139.3(11) . 4_565
Pt8 Pt2 Pt2 89.93(4) . 4_565
Pt9 Pt2 Pt2 119.57(4) . 4_565
Pt3 Pt2 Pt2 59.49(3) . 4_565
Pt4 Pt2 Pt2 59.80(3) . 4_565
C2 Pt2 Au3 92.9(10) . .
C289 Pt2 Au3 87.2(11) . .
Pt8 Pt2 Au3 60.61(6) . .
Pt9 Pt2 Au3 121.21(8) . .
Pt3 Pt2 Au3 119.82(6) . .
Pt4 Pt2 Au3 91.06(7) . .
Pt2 Pt2 Au3 60.33(3) 4_565 .
C2 Pt2 Au1 86.1(10) . .
C289 Pt2 Au1 91.8(11) . .
Pt8 Pt2 Au1 119.60(7) . .
Pt9 Pt2 Au1 59.04(5) . .
Pt3 Pt2 Au1 61.64(5) . .
Pt4 Pt2 Au1 90.39(6) . .
Pt2 Pt2 Au1 121.13(4) 4_565 .
Au3 Pt2 Au1 178.36(7) . .
C3 Pt3 C350 104(2) . .
C3 Pt3 Pt10 138.4(12) . 4_565
C350 Pt3 Pt10 52.6(8) . 4_565
C3 Pt3 Pt10 138.4(12) . .
C350 Pt3 Pt10 52.6(8) . .
Pt10 Pt3 Pt10 60.04(7) 4_565 .
C3 Pt3 Pt4 155.3(18) . .
C350 Pt3 Pt4 100.4(10) . .
Pt10 Pt3 Pt4 60.19(6) 4_565 .
Pt10 Pt3 Pt4 60.19(6) . .
C3 Pt3 Pt2 98.6(16) . .
C350 Pt3 Pt2 141.8(6) . .
Pt10 Pt3 Pt2 120.88(9) 4_565 .
Pt10 Pt3 Pt2 90.30(6) . .
Pt4 Pt3 Pt2 60.69(6) . .
C3 Pt3 Pt2 98.6(16) . 4_565
C350 Pt3 Pt2 141.8(6) . 4_565
Pt10 Pt3 Pt2 90.30(6) 4_565 4_565
Pt10 Pt3 Pt2 120.88(9) . 4_565
Pt4 Pt3 Pt2 60.69(6) . 4_565
Pt2 Pt3 Pt2 61.01(7) . 4_565
C3 Pt3 Au1 89.99(7) . .
C350 Pt3 Au1 88.67(5) . .
Pt10 Pt3 Au1 119.33(7) 4_565 .
Pt10 Pt3 Au1 59.31(5) . .
Pt4 Pt3 Au1 90.59(5) . .
Pt2 Pt3 Au1 60.85(5) . .
Pt2 Pt3 Au1 121.86(7) 4_565 .
C3 Pt3 Au1 89.99(7) . 4_565
C350 Pt3 Au1 88.67(5) . 4_565
Pt10 Pt3 Au1 59.31(5) 4_565 4_565
Pt10 Pt3 Au1 119.33(7) . 4_565
Pt4 Pt3 Au1 90.59(5) . 4_565
Pt2 Pt3 Au1 121.86(7) . 4_565
Pt2 Pt3 Au1 60.85(5) 4_565 4_565
Au1 Pt3 Au1 177.25(10) . 4_565
Pt14 Pt4 Pt16 61.62(6) . 4_565
Pt14 Pt4 Pt16 61.62(6) . .
Pt16 Pt4 Pt16 61.07(7) 4_565 .
Pt14 Pt4 Pt10 122.09(8) . .
Pt16 Pt4 Pt10 90.65(7) 4_565 .
Pt16 Pt4 Pt10 60.47(5) . .
Pt14 Pt4 Pt10 122.09(8) . 4_565
Pt16 Pt4 Pt10 60.47(5) 4_565 4_565
Pt16 Pt4 Pt10 90.65(7) . 4_565
Pt10 Pt4 Pt10 59.51(7) . 4_565
Pt14 Pt4 Pt9 90.57(6) . .
Pt16 Pt4 Pt9 121.07(8) 4_565 .
Pt16 Pt4 Pt9 60.00(5) . .
Pt10 Pt4 Pt9 60.11(5) . .
Pt10 Pt4 Pt9 119.61(8) 4_565 .
Pt14 Pt4 Pt9 90.57(6) . 4_565
Pt16 Pt4 Pt9 60.00(5) 4_565 4_565
Pt16 Pt4 Pt9 121.07(8) . 4_565
Pt10 Pt4 Pt9 119.61(8) . 4_565
Pt10 Pt4 Pt9 60.11(5) 4_565 4_565
Pt9 Pt4 Pt9 178.74(11) . 4_565
Pt14 Pt4 Pt3 178.17(10) . .
Pt16 Pt4 Pt3 119.86(8) 4_565 .
Pt16 Pt4 Pt3 119.86(8) . .
Pt10 Pt4 Pt3 59.40(6) . .
Pt10 Pt4 Pt3 59.40(6) 4_565 .
Pt9 Pt4 Pt3 89.42(6) . .
Pt9 Pt4 Pt3 89.42(6) 4_565 .
Pt14 Pt4 Pt8 60.36(6) . .
Pt16 Pt4 Pt8 121.99(9) 4_565 .
Pt16 Pt4 Pt8 90.91(6) . .
Pt10 Pt4 Pt8 119.81(4) . .
Pt10 Pt4 Pt8 177.54(10) 4_565 .
Pt9 Pt4 Pt8 59.73(5) . .
Pt9 Pt4 Pt8 120.49(8) 4_565 .
Pt3 Pt4 Pt8 118.14(8) . .
Pt14 Pt4 Pt8 60.36(6) . 4_565
Pt16 Pt4 Pt8 90.91(6) 4_565 4_565
Pt16 Pt4 Pt8 121.99(9) . 4_565
Pt10 Pt4 Pt8 177.54(10) . 4_565
Pt10 Pt4 Pt8 119.81(4) 4_565 4_565
Pt9 Pt4 Pt8 120.49(8) . 4_565
Pt9 Pt4 Pt8 59.73(5) 4_565 4_565
Pt3 Pt4 Pt8 118.14(8) . 4_565
Pt8 Pt4 Pt8 60.76(7) . 4_565
Pt14 Pt4 Pt2 118.74(8) . .
Pt16 Pt4 Pt2 179.57(8) 4_565 .
Pt16 Pt4 Pt2 119.27(4) . .
Pt10 Pt4 Pt2 89.32(6) . .
Pt10 Pt4 Pt2 119.17(9) 4_565 .
Pt9 Pt4 Pt2 59.27(5) . .
Pt9 Pt4 Pt2 119.66(8) 4_565 .
Pt3 Pt4 Pt2 59.77(6) . .
Pt8 Pt4 Pt2 58.38(5) . .
Pt8 Pt4 Pt2 89.11(7) 4_565 .
Pt14 Pt4 Pt2 118.74(8) . 4_565
Pt16 Pt4 Pt2 119.27(4) 4_565 4_565
Pt16 Pt4 Pt2 179.57(8) . 4_565
Pt10 Pt4 Pt2 119.17(9) . 4_565
Pt10 Pt4 Pt2 89.32(6) 4_565 4_565
Pt9 Pt4 Pt2 119.66(8) . 4_565
Pt9 Pt4 Pt2 59.27(5) 4_565 4_565
Pt3 Pt4 Pt2 59.77(6) . 4_565
Pt8 Pt4 Pt2 89.11(7) . 4_565
Pt8 Pt4 Pt2 58.38(5) 4_565 4_565
Pt2 Pt4 Pt2 60.40(7) . 4_565
C8 Pt8 C289 103.1(16) . .
C8 Pt8 Pt2 134.0(13) . .
C289 Pt8 Pt2 47.8(10) . .
C8 Pt8 Pt9 138.7(14) . .
C289 Pt8 Pt9 54.5(10) . .
Pt2 Pt8 Pt9 60.28(5) . .
C8 Pt8 Pt14 103.5(13) . .
C289 Pt8 Pt14 144.3(10) . .
Pt2 Pt8 Pt14 120.09(7) . .
Pt9 Pt8 Pt14 89.82(6) . .
C8 Pt8 Pt4 157.7(14) . .
C289 Pt8 Pt4 98.8(9) . .
Pt2 Pt8 Pt4 61.22(6) . .
Pt9 Pt8 Pt4 59.93(5) . .
Pt14 Pt8 Pt4 58.88(6) . .
C8 Pt8 Pt15 92.9(14) . .
C289 Pt8 Pt15 94.3(11) . .
Pt2 Pt8 Pt15 119.96(7) . .
Pt9 Pt8 Pt15 59.69(5) . .
Pt14 Pt8 Pt15 60.89(5) . .
Pt4 Pt8 Pt15 89.65(6) . .
C8 Pt8 Pt8 100.5(14) . 4_565
C289 Pt8 Pt8 136.5(10) . 4_565
Pt2 Pt8 Pt8 90.07(4) . 4_565
Pt9 Pt8 Pt8 119.55(4) . 4_565
Pt14 Pt8 Pt8 59.49(4) . 4_565
Pt4 Pt8 Pt8 59.62(4) . 4_565
Pt15 Pt8 Pt8 120.38(4) . 4_565
C8 Pt8 Au3 85.0(14) . .
C289 Pt8 Au3 86.3(11) . .
Pt2 Pt8 Au3 61.89(6) . .
Pt9 Pt8 Au3 122.17(8) . .
Pt14 Pt8 Au3 119.45(6) . .
Pt4 Pt8 Au3 92.25(7) . .
Pt15 Pt8 Au3 177.88(8) . .
Pt8 Pt8 Au3 60.01(4) 4_565 .
C9 Pt9 C289 111.4(14) . .
C9 Pt9 Pt2 140.3(11) . .
C289 Pt9 Pt2 46.5(9) . .
C9 Pt9 Pt16 97.0(11) . .
C289 Pt9 Pt16 139.8(9) . .
Pt2 Pt9 Pt16 120.66(6) . .
C9 Pt9 Pt8 138.2(11) . .
C289 Pt9 Pt8 48.8(9) . .
Pt2 Pt9 Pt8 59.12(5) . .
Pt16 Pt9 Pt8 91.08(6) . .
C9 Pt9 Pt15 87.8(11) . .
C289 Pt9 Pt15 91.3(10) . .
Pt2 Pt9 Pt15 119.85(7) . .
Pt16 Pt9 Pt15 61.05(5) . .
Pt8 Pt9 Pt15 60.73(5) . .
C9 Pt9 Pt4 153.6(11) . .
C289 Pt9 Pt4 94.9(9) . .
Pt2 Pt9 Pt4 60.97(6) . .
Pt16 Pt9 Pt4 59.69(6) . .
Pt8 Pt9 Pt4 60.33(6) . .
Pt15 Pt9 Pt4 90.48(7) . .
C9 Pt9 Pt10 99.1(11) . .
C289 Pt9 Pt10 136.3(9) . .
Pt2 Pt9 Pt10 90.15(6) . .
Pt16 Pt9 Pt10 60.28(5) . .
Pt8 Pt9 Pt10 120.16(6) . .
Pt15 Pt9 Pt10 121.33(7) . .
Pt4 Pt9 Pt10 59.86(6) . .
C9 Pt9 Au1 88.7(11) . .
C289 Pt9 Au1 88.9(10) . .
Pt2 Pt9 Au1 62.64(5) . .
Pt16 Pt9 Au1 120.63(7) . .
Pt8 Pt9 Au1 121.73(7) . .
Pt15 Pt9 Au1 176.29(7) . .
Pt4 Pt9 Au1 93.19(7) . .
Pt10 Pt9 Au1 60.47(5) . .
C10 Pt10 C350 102.3(13) . .
C10 Pt10 Pt3 134.4(10) . .
C350 Pt10 Pt3 47.7(11) . .
C10 Pt10 Pt10 134.5(10) . 4_565
C350 Pt10 Pt10 51.7(5) . 4_565
Pt3 Pt10 Pt10 59.98(4) . 4_565
C10 Pt10 Pt4 160.9(10) . .
C350 Pt10 Pt4 96.8(8) . .
Pt3 Pt10 Pt4 60.41(7) . .
Pt10 Pt10 Pt4 60.24(4) 4_565 .
C10 Pt10 Pt9 104.0(10) . .
C350 Pt10 Pt9 136.8(11) . .
Pt3 Pt10 Pt9 89.96(7) . .
Pt10 Pt10 Pt9 120.27(4) 4_565 .
Pt4 Pt10 Pt9 60.03(5) . .
C10 Pt10 Pt16 104.2(10) . .
C350 Pt10 Pt16 142.2(6) . .
Pt3 Pt10 Pt16 119.95(7) . .
Pt10 Pt10 Pt16 90.54(4) 4_565 .
Pt4 Pt10 Pt16 59.55(6) . .
Pt9 Pt10 Pt16 59.67(5) . .
C10 Pt10 Au1 86.7(10) . .
C350 Pt10 Au1 88.4(9) . .
Pt3 Pt10 Au1 63.11(5) . .
Pt10 Pt10 Au1 123.07(4) 4_565 .
Pt4 Pt10 Au1 92.92(7) . .
Pt9 Pt10 Au1 59.85(6) . .
Pt16 Pt10 Au1 119.41(7) . .
C10 Pt10 Pt11 89.6(10) . .
C350 Pt10 Pt11 93.6(9) . .
Pt3 Pt10 Pt11 120.63(6) . .
Pt10 Pt10 Pt11 60.65(4) 4_565 .
Pt4 Pt10 Pt11 90.13(7) . .
Pt9 Pt10 Pt11 120.01(8) . .
Pt16 Pt10 Pt11 60.34(6) . .
Au1 Pt10 Pt11 176.11(7) . .
C11 Pt11 C117 90(3) . .
C11 Pt11 Pt17 135.6(14) . .
C117 Pt11 Pt17 46(2) . .
C11 Pt11 Pt10 98.8(13) . .
C117 Pt11 Pt10 149.2(6) . .
Pt17 Pt11 Pt10 119.39(8) . .
C11 Pt11 Pt10 98.8(13) . 4_565
C117 Pt11 Pt10 149.2(6) . 4_565
Pt17 Pt11 Pt10 119.39(8) . 4_565
Pt10 Pt11 Pt10 58.70(7) . 4_565
C11 Pt11 Pt16 148.5(4) . .
C117 Pt11 Pt16 99.3(18) . .
Pt17 Pt11 Pt16 59.94(7) . .
Pt10 Pt11 Pt16 59.45(5) . .
Pt10 Pt11 Pt16 88.90(7) 4_565 .
C11 Pt11 Pt16 148.5(4) . 4_565
C117 Pt11 Pt16 99.3(18) . 4_565
Pt17 Pt11 Pt16 59.94(7) . 4_565
Pt10 Pt11 Pt16 88.90(7) . 4_565
Pt10 Pt11 Pt16 59.45(5) 4_565 4_565
Pt16 Pt11 Pt16 59.84(7) . 4_565
C14 Pt14 Pt4 151.9(13) . .
C14 Pt14 Pt8 95.6(11) . .
Pt4 Pt14 Pt8 60.76(6) . .
C14 Pt14 Pt8 95.6(11) . 4_565
Pt4 Pt14 Pt8 60.76(6) . 4_565
Pt8 Pt14 Pt8 61.02(7) . 4_565
C14 Pt14 Pt19 84.5(11) . 4_565
Pt4 Pt14 Pt19 119.16(8) . 4_565
Pt8 Pt14 Pt19 179.82(9) . 4_565
Pt8 Pt14 Pt19 119.10(5) 4_565 4_565
C14 Pt14 Pt19 84.5(11) . .
Pt4 Pt14 Pt19 119.16(8) . .
Pt8 Pt14 Pt19 119.10(5) . .
Pt8 Pt14 Pt19 179.82(9) 4_565 .
Pt19 Pt14 Pt19 60.78(8) 4_565 .
C14 Pt14 Pt16 141.0(8) . 4_565
Pt4 Pt14 Pt16 59.61(6) . 4_565
Pt8 Pt14 Pt16 120.37(9) . 4_565
Pt8 Pt14 Pt16 89.99(6) 4_565 4_565
Pt19 Pt14 Pt16 59.55(6) 4_565 4_565
Pt19 Pt14 Pt16 89.84(7) . 4_565
C14 Pt14 Pt16 141.0(8) . .
Pt4 Pt14 Pt16 59.61(6) . .
Pt8 Pt14 Pt16 89.99(6) . .
Pt8 Pt14 Pt16 120.37(9) 4_565 .
Pt19 Pt14 Pt16 89.84(7) 4_565 .
Pt19 Pt14 Pt16 59.55(6) . .
Pt16 Pt14 Pt16 59.75(7) 4_565 .
C14 Pt14 Pt15 90.04(6) . 4_565
Pt4 Pt14 Pt15 90.21(5) . 4_565
Pt8 Pt14 Pt15 121.03(8) . 4_565
Pt8 Pt14 Pt15 60.01(5) 4_565 4_565
Pt19 Pt14 Pt15 59.09(5) 4_565 4_565
Pt19 Pt14 Pt15 119.87(8) . 4_565
Pt16 Pt14 Pt15 59.85(5) 4_565 4_565
Pt16 Pt14 Pt15 119.60(8) . 4_565
C14 Pt14 Pt15 90.04(6) . .
Pt4 Pt14 Pt15 90.21(5) . .
Pt8 Pt14 Pt15 60.01(5) . .
Pt8 Pt14 Pt15 121.03(8) 4_565 .
Pt19 Pt14 Pt15 119.87(8) 4_565 .
Pt19 Pt14 Pt15 59.09(5) . .
Pt16 Pt14 Pt15 119.60(8) 4_565 .
Pt16 Pt14 Pt15 59.85(5) . .
Pt15 Pt14 Pt15 178.94(11) 4_565 .
C15 Pt15 C159 88.2(18) . .
C15 Pt15 Pt19 138.8(12) . .
C159 Pt15 Pt19 50.8(13) . .
C15 Pt15 Pt9 99.1(12) . .
C159 Pt15 Pt9 154.0(14) . .
Pt19 Pt15 Pt9 119.18(7) . .
C15 Pt15 Pt8 92.3(13) . .
C159 Pt15 Pt8 145.5(14) . .
Pt19 Pt15 Pt8 119.00(7) . .
Pt9 Pt15 Pt8 59.58(5) . .
C15 Pt15 Pt16 153.4(13) . .
C159 Pt15 Pt16 105.1(14) . .
Pt19 Pt15 Pt16 59.82(5) . .
Pt9 Pt15 Pt16 59.37(5) . .
Pt8 Pt15 Pt16 89.45(6) . .
C15 Pt15 Pt14 141.0(13) . .
C159 Pt15 Pt14 101.2(13) . .
Pt19 Pt15 Pt14 59.90(6) . .
Pt9 Pt15 Pt14 88.73(7) . .
Pt8 Pt15 Pt14 59.10(6) . .
Pt16 Pt15 Pt14 59.84(6) . .
C16 Pt16 Pt4 149.4(11) . .
C16 Pt16 Pt9 93.6(11) . .
Pt4 Pt16 Pt9 60.31(4) . .
C16 Pt16 Pt10 94.1(11) . .
Pt4 Pt16 Pt10 59.99(6) . .
Pt9 Pt16 Pt10 60.05(5) . .
C16 Pt16 Pt19 87.0(11) . .
Pt4 Pt16 Pt19 118.68(7) . .
Pt9 Pt16 Pt19 118.93(7) . .
Pt10 Pt16 Pt19 178.53(7) . .
C16 Pt16 Pt17 86.7(11) . .
Pt4 Pt16 Pt17 119.33(6) . .
Pt9 Pt16 Pt17 179.59(7) . .
Pt10 Pt16 Pt17 119.65(8) . .
Pt19 Pt16 Pt17 61.36(7) . .
C16 Pt16 Pt16 142.8(11) . 4_565
Pt4 Pt16 Pt16 59.47(4) . 4_565
Pt9 Pt16 Pt16 119.77(4) . 4_565
Pt10 Pt16 Pt16 89.46(4) . 4_565
Pt19 Pt16 Pt16 90.27(4) . 4_565
Pt17 Pt16 Pt16 59.86(4) . 4_565
C16 Pt16 Pt11 90.0(11) . .
Pt4 Pt16 Pt11 90.31(7) . .
Pt9 Pt16 Pt11 120.25(7) . .
Pt10 Pt16 Pt11 60.20(6) . .
Pt19 Pt16 Pt11 120.82(7) . .
Pt17 Pt16 Pt11 59.46(7) . .
Pt16 Pt16 Pt11 60.08(4) 4_565 .
C16 Pt16 Pt14 142.9(11) . .
Pt4 Pt16 Pt14 58.77(6) . .
Pt9 Pt16 Pt14 89.11(6) . .
Pt10 Pt16 Pt14 118.75(7) . .
Pt19 Pt16 Pt14 59.91(6) . .
Pt17 Pt16 Pt14 90.83(7) . .
Pt16 Pt16 Pt14 60.13(4) 4_565 .
Pt11 Pt16 Pt14 120.20(6) . .
C16 Pt16 Pt15 89.6(11) . .
Pt4 Pt16 Pt15 89.99(6) . .
Pt9 Pt16 Pt15 59.58(5) . .
Pt10 Pt16 Pt15 119.63(7) . .
Pt19 Pt16 Pt15 59.36(5) . .
Pt17 Pt16 Pt15 120.72(8) . .
Pt16 Pt16 Pt15 120.43(4) 4_565 .
Pt11 Pt16 Pt15 179.49(7) . .
Pt14 Pt16 Pt15 60.30(5) . .
C17 Pt17 C117 93(3) . .
C17 Pt17 Pt11 136.3(19) . .
C117 Pt17 Pt11 43.2(18) . .
C17 Pt17 Pt16 147.9(6) . .
C117 Pt17 Pt16 97.5(15) . .
Pt11 Pt17 Pt16 60.60(6) . .
C17 Pt17 Pt16 147.9(6) . 4_565
C117 Pt17 Pt16 97.5(15) . 4_565
Pt11 Pt17 Pt16 60.60(6) . 4_565
Pt16 Pt17 Pt16 60.28(7) . 4_565
C17 Pt17 Pt19 97.6(17) . .
C117 Pt17 Pt19 148.1(6) . .
Pt11 Pt17 Pt19 119.82(8) . .
Pt16 Pt17 Pt19 59.22(6) . .
Pt16 Pt17 Pt19 89.28(8) 4_565 .
C17 Pt17 Pt19 97.6(17) . 4_565
C117 Pt17 Pt19 148.1(6) . 4_565
Pt11 Pt17 Pt19 119.82(8) . 4_565
Pt16 Pt17 Pt19 89.28(8) . 4_565
Pt16 Pt17 Pt19 59.22(6) 4_565 4_565
Pt19 Pt17 Pt19 59.61(8) . 4_565
C19 Pt19 C159 88.2(15) . .
C19 Pt19 Pt15 135.1(12) . .
C159 Pt19 Pt15 47.2(9) . .
C19 Pt19 Pt16 146.1(13) . .
C159 Pt19 Pt16 102.8(10) . .
Pt15 Pt19 Pt16 60.83(5) . .
C19 Pt19 Pt14 149.9(12) . .
C159 Pt19 Pt14 99.2(11) . .
Pt15 Pt19 Pt14 61.00(5) . .
Pt16 Pt19 Pt14 60.54(6) . .
C19 Pt19 Pt19 98.8(12) . 4_565
C159 Pt19 Pt19 146.0(13) . 4_565
Pt15 Pt19 Pt19 120.62(4) . 4_565
Pt16 Pt19 Pt19 89.73(4) . 4_565
Pt14 Pt19 Pt19 59.61(4) . 4_565
C19 Pt19 Pt17 96.8(13) . .
C159 Pt19 Pt17 152.3(13) . .
Pt15 Pt19 Pt17 120.23(8) . .
Pt16 Pt19 Pt17 59.41(6) . .
Pt14 Pt19 Pt17 90.06(7) . .
Pt19 Pt19 Pt17 60.20(4) 4_565 .
P1 Au1 Pt9 139.6(3) . .
P1 Au1 Pt10 144.6(2) . .
Pt9 Au1 Pt10 59.68(5) . .
P1 Au1 Pt2 127.6(2) . .
Pt9 Au1 Pt2 58.33(5) . .
Pt10 Au1 Pt2 87.30(6) . .
P1 Au1 Pt3 132.1(3) . .
Pt9 Au1 Pt3 86.76(6) . .
Pt10 Au1 Pt3 57.59(6) . .
Pt2 Au1 Pt3 57.51(6) . .
P3 Au3 Pt8 135.6(3) . 4_565
P3 Au3 Pt8 135.6(3) . .
Pt8 Au3 Pt8 59.98(7) 4_565 .
P3 Au3 Pt2 136.8(3) . .
Pt8 Au3 Pt2 87.57(7) 4_565 .
Pt8 Au3 Pt2 57.50(5) . .
P3 Au3 Pt2 136.8(3) . 4_565
Pt8 Au3 Pt2 57.50(5) 4_565 4_565
Pt8 Au3 Pt2 87.57(7) . 4_565
Pt2 Au3 Pt2 59.34(7) . 4_565
C121 P1 C111 106.2(12) . .
C121 P1 C101 103.1(12) . .
C111 P1 C101 105.1(12) . .
C121 P1 Au1 113.6(9) . .
C111 P1 Au1 113.6(10) . .
C101 P1 Au1 114.3(9) . .
C311 P3 C311 106.5(19) . 4_565
C311 P3 C321 108.0(11) . .
C311 P3 C321 108.0(11) 4_565 .
C311 P3 Au3 112.3(11) . .
C311 P3 Au3 112.3(11) 4_565 .
C321 P3 Au3 109.4(7) . .

loop_
_geom_bond_atom_site_label_1
_geom_bond_atom_site_label_2
_geom_bond_distance
_geom_bond_site_symmetry_2
C2 O2 1.1499(10) .
C2 Pt2 1.87(2) .
C3 O3 1.1500(10) .
C3 Pt3 1.90(3) .
C8 O8 1.1500(10) .
C8 Pt8 1.86(3) .
C9 O9 1.1500(10) .
C9 Pt9 1.84(2) .
C10 O10 1.1498(10) .
C10 Pt10 1.85(2) .
C11 O11 1.1500(10) .
C11 Pt11 1.87(4) .
C14 O14 1.1500(10) .
C14 Pt14 2.09(4) .
C15 O15 1.1500(10) .
C15 Pt15 1.94(3) .
C16 O16 1.1499(10) .
C16 Pt16 1.90(2) .
C17 O17 1.1500(10) .
C17 Pt17 1.94(4) .
C19 O19 1.1500(10) .
C19 Pt19 1.98(3) .
C101 C102 1.39 .
C101 C106 1.39 .
C101 P1 1.91(2) .
C102 C103 1.39 .
C103 C104 1.39 .
C104 C105 1.39 .
C105 C106 1.39 .
C111 C112 1.39 .
C111 C116 1.39 .
C111 P1 1.85(2) .
C112 C113 1.39 .
C113 C114 1.39 .
C114 C115 1.39 .
C115 C116 1.39 .
C117 O117 1.1600(10) .
C117 Pt11 1.92(6) .
C117 Pt17 2.01(7) .
C121 C122 1.39 .
C121 C126 1.39 .
C121 P1 1.84(2) .
C122 C123 1.39 .
C123 C124 1.39 .
C124 C125 1.39 .
C125 C126 1.39 .
C159 O159 1.1600(10) .
C159 Pt15 2.07(4) .
C159 Pt19 2.18(5) .
C289 O289 1.1600(10) .
C289 Pt2 2.06(4) .
C289 Pt8 2.16(4) .
C289 Pt9 2.33(3) .
C311 C312 1.39 .
C311 C316 1.39 .
C311 P3 1.78(2) .
C312 C313 1.39 .
C313 C314 1.39 .
C314 C315 1.39 .
C315 C316 1.39 .
C321 C322 1.3900(10) 4_565
C321 C322 1.3900(10) .
C321 P3 1.92(2) .
C322 C323 1.3900(10) .
C323 C324 1.3900(10) .
C324 C323 1.3900(10) 4_565
C350 O350 1.1600(10) .
C350 Pt3 2.08(4) .
C350 Pt10 2.23(3) 4_565
C350 Pt10 2.23(3) .
Pt2 Pt8 2.747(2) .
Pt2 Pt9 2.780(2) .
Pt2 Pt3 2.802(2) .
Pt2 Pt4 2.828(2) .
Pt2 Pt2 2.844(3) 4_565
Pt2 Au3 2.873(2) .
Pt2 Au1 2.901(2) .
Pt3 Pt10 2.767(2) 4_565
Pt3 Pt10 2.767(2) .
Pt3 Pt4 2.795(3) .
Pt3 Pt2 2.802(2) 4_565
Pt3 Au1 2.9229(15) .
Pt3 Au1 2.9229(15) 4_565
Pt4 Pt14 2.752(3) .
Pt4 Pt16 2.777(2) 4_565
Pt4 Pt16 2.777(2) .
Pt4 Pt10 2.789(2) .
Pt4 Pt10 2.789(2) 4_565
Pt4 Pt9 2.7941(13) .
Pt4 Pt9 2.7941(13) 4_565
Pt4 Pt8 2.805(2) .
Pt4 Pt8 2.805(2) 4_565
Pt4 Pt2 2.828(2) 4_565
Pt8 Pt9 2.788(2) .
Pt8 Pt14 2.794(2) .
Pt8 Pt15 2.821(2) .
Pt8 Pt8 2.837(3) 4_565
Pt8 Au3 2.838(2) .
Pt9 Pt16 2.785(2) .
Pt9 Pt15 2.791(2) .
Pt9 Pt10 2.796(2) .
Pt9 Au1 2.801(2) .
Pt10 Pt10 2.768(3) 4_565
Pt10 Pt16 2.803(2) .
Pt10 Au1 2.818(2) .
Pt10 Pt11 2.824(2) .
Pt11 Pt17 2.796(3) .
Pt11 Pt10 2.824(2) 4_565
Pt11 Pt16 2.828(2) .
Pt11 Pt16 2.828(2) 4_565
Pt14 Pt8 2.794(2) 4_565
Pt14 Pt19 2.815(2) 4_565
Pt14 Pt19 2.815(2) .
Pt14 Pt16 2.832(2) 4_565
Pt14 Pt16 2.832(2) .
Pt14 Pt15 2.8454(15) 4_565
Pt14 Pt15 2.8454(15) .
Pt15 Pt19 2.791(2) .
Pt15 Pt16 2.833(2) .
Pt16 Pt19 2.804(2) .
Pt16 Pt17 2.810(2) .
Pt16 Pt16 2.821(3) 4_565
Pt17 Pt16 2.810(2) 4_565
Pt17 Pt19 2.865(3) .
Pt17 Pt19 2.865(3) 4_565
Pt19 Pt19 2.847(3) 4_565
Au1 P1 2.262(10) .
Au3 P3 2.283(12) .
Au3 Pt8 2.838(2) 4_565
Au3 Pt2 2.873(2) 4_565
P3 C311 1.78(2) 4_565

loop_
_platon_squeeze_void_nr
_platon_squeeze_void_average_x
_platon_squeeze_void_average_y
_platon_squeeze_void_average_z
_platon_squeeze_void_volume
_platon_squeeze_void_count_electrons
_platon_squeeze_void_content
1 0.000 0.003 -0.004 1724 1708 ' '
